data_4089480
loop_
_publ_author_name
'Ray, Matthew J.'
'Slawin, Alexandra M. Z.'
'B\"uhl, Michael'
'Kilian, Petr'

_publ_section_title
;
 peri-Substituted Phosphino-Phosphonium Salts: Synthesis and Reactivity
;
_journal_issue 12
_journal_name_full Organometallics
_journal_page_first 3481
_journal_paper_doi 10.1021/om400259h
_journal_volume 32
_journal_year 2013
_chemical_formula_moiety 'C30 H35 Cl2 Fe N P2 Pt'
_chemical_formula_sum 'C30 H35 Cl2 Fe N P2 Pt'
_chemical_formula_weight 793.40
_space_group_IT_number 14
_space_group_name_Hall '-P 2ybc'
_space_group_name_H-M_alt 'P 1 21/c 1'
_symmetry_cell_setting monoclinic
_symmetry_Int_Tables_number 14
_symmetry_space_group_name_Hall '-P 2ybc'
_symmetry_space_group_name_H-M 'P 1 21/c 1'
_atom_sites_solution_hydrogens geom
_atom_sites_solution_primary direct
_atom_sites_solution_secondary difmap
_cell_angle_alpha 90.0000
_cell_angle_beta 92.122(5)
_cell_angle_gamma 90.0000
_cell_formula_units_Z 4
_cell_length_a 10.1942(17)
_cell_length_b 11.561(2)
_cell_length_c 25.062(5)
_cell_measurement_reflns_used 10230
_cell_measurement_temperature 93
_cell_measurement_theta_max 25.35
_cell_measurement_theta_min 1.63
_cell_volume 2951.7(9)
_computing_cell_refinement 'CrystalClear-SM Expert 2.0 rc13'
_computing_data_collection 'CrystalClear-SM Expert 2.0 rc13 (Rigaku, 2009)'
_computing_data_reduction 'CrystalClear-SM Expert 2.0 rc13'
_computing_molecular_graphics 'CrystalStructure 4.0'
_computing_publication_material 'CrystalStructure 4.0 (Rigaku, 2010)'
_computing_structure_refinement 'SHELXL97 (Sheldrick, 2008)'
_computing_structure_solution 'DIRDIF99-PATTY (Gould, et al., 1999)'
_diffrn_ambient_temperature 93
_diffrn_detector_area_resol_mean 14.629
_diffrn_measured_fraction_theta_full 0.995
_diffrn_measured_fraction_theta_max 0.994
_diffrn_measurement_device_type 'Rigaku Mercury70'
_diffrn_measurement_method \w
_diffrn_radiation_type 'Mo K\a'
_diffrn_radiation_wavelength 0.71075
_diffrn_reflns_av_R_equivalents 0.0616
_diffrn_reflns_limit_h_max 12
_diffrn_reflns_limit_h_min -10
_diffrn_reflns_limit_k_max 13
_diffrn_reflns_limit_k_min -12
_diffrn_reflns_limit_l_max 30
_diffrn_reflns_limit_l_min -30
_diffrn_reflns_number 18047
_diffrn_reflns_theta_full 25.00
_diffrn_reflns_theta_max 25.35
_diffrn_standards_number 0
_exptl_absorpt_coefficient_mu 5.516
_exptl_absorpt_correction_T_max 0.896
_exptl_absorpt_correction_T_min 0.603
_exptl_absorpt_correction_type multi-scan
_exptl_absorpt_process_details 'REQAB (Rigaku, 1998)'
_exptl_crystal_colour orange
_exptl_crystal_density_diffrn 1.785
_exptl_crystal_density_method 'not measured'
_exptl_crystal_description prism
_exptl_crystal_F_000 1560.00
_exptl_crystal_size_max 0.120
_exptl_crystal_size_mid 0.100
_exptl_crystal_size_min 0.020
_refine_diff_density_max 1.460
_refine_diff_density_min -1.030
_refine_ls_extinction_method none
_refine_ls_goodness_of_fit_ref 1.036
_refine_ls_hydrogen_treatment refxyz
_refine_ls_number_parameters 338
_refine_ls_number_reflns 5374
_refine_ls_number_restraints 1
_refine_ls_R_factor_gt 0.0389
_refine_ls_shift/su_max 0.001
_refine_ls_structure_factor_coef Fsqd
_refine_ls_weighting_details 'w = 1/[\s^2^(Fo^2^)+(0.0352P)^2^+2.2807P] where P=(Fo^2^+2Fc^2^)/3'
_refine_ls_weighting_scheme calc
_refine_ls_wR_factor_ref 0.0892
_reflns_number_gt 4704
_reflns_number_total 5374
_reflns_threshold_expression F^2^>2.0\s(F^2^)
_cod_data_source_file om400259h_si_001.cif
_cod_data_source_block 9
_cod_database_code 4089480

loop_
_symmetry_equiv_pos_site_id
_symmetry_equiv_pos_as_xyz
1 +X,+Y,+Z
2 -X,1/2+Y,1/2-Z
3 -X,-Y,-Z
4 +X,1/2-Y,1/2+Z

loop_
_atom_site_label
_atom_site_type_symbol
_atom_site_fract_x
_atom_site_fract_y
_atom_site_fract_z
_atom_site_U_iso_or_equiv
_atom_site_adp_type
_atom_site_occupancy
_atom_site_symmetry_multiplicity
_atom_site_calc_flag
Pt1 Pt 0.996038(18) 1.042390(18) 0.087405(8) 0.01731(10) Uani 1.0 4 d
Fe1 Fe 0.63888(7) 0.74209(7) 0.08188(3) 0.0211(2) Uani 1.0 4 d
Cl1 Cl 0.82332(11) 1.07811(11) 0.02228(5) 0.0151(3) Uani 1.0 4 d
Cl2 Cl 1.04678(14) 1.24332(12) 0.08762(6) 0.0248(4) Uani 1.0 4 d
P1 P 0.94772(13) 0.85956(12) 0.07410(6) 0.0174(4) Uani 1.0 4 d
H1 H 0.929(5) 0.840(5) 0.0221(5) 0.026(15) Uiso 1.0 4 d
P9 P 1.13854(13) 1.00331(13) 0.15533(6) 0.0170(3) Uani 1.0 4 d
N31 N 0.6564(11) 1.4009(10) 0.1646(4) 0.127(5) Uani 1.0 4 d
C1 C 1.0698(5) 0.7517(5) 0.0880(2) 0.0175(12) Uani 1.0 4 d
C2 C 1.0620(6) 0.6514(5) 0.0582(3) 0.0254(14) Uani 1.0 4 d
H2A H 1.0070 0.6516 0.0268 0.0305 Uiso 1.0 4 d
C3 C 1.1302(6) 0.5488(5) 0.0714(3) 0.0272(15) Uani 1.0 4 d
H3A H 1.1236 0.4826 0.0490 0.0326 Uiso 1.0 4 d
C4 C 1.2066(6) 0.5473(5) 0.1176(3) 0.0221(14) Uani 1.0 4 d
C5 C 1.2194(5) 0.6510(5) 0.1473(3) 0.0180(13) Uani 1.0 4 d
C6 C 1.3013(5) 0.6341(5) 0.1937(3) 0.0196(13) Uani 1.0 4 d
C7 C 1.3208(6) 0.7257(6) 0.2281(3) 0.0269(14) Uani 1.0 4 d
H7A H 1.3711 0.7171 0.2605 0.0323 Uiso 1.0 4 d
C8 C 1.2640(5) 0.8324(5) 0.2138(3) 0.0233(13) Uani 1.0 4 d
H8A H 1.2807 0.8959 0.2371 0.0280 Uiso 1.0 4 d
C9 C 1.1852(5) 0.8524(5) 0.1682(2) 0.0174(12) Uani 1.0 4 d
C10 C 1.1566(5) 0.7555(5) 0.1339(3) 0.0169(12) Uani 1.0 4 d
C11 C 1.2844(6) 0.4530(5) 0.1449(3) 0.0266(15) Uani 1.0 4 d
H11A H 1.3516 0.4223 0.1211 0.0319 Uiso 1.0 4 d
H11B H 1.2263 0.3888 0.1551 0.0319 Uiso 1.0 4 d
C12 C 1.3503(6) 0.5103(6) 0.1952(3) 0.0265(14) Uani 1.0 4 d
H12A H 1.3237 0.4708 0.2282 0.0318 Uiso 1.0 4 d
H12B H 1.4472 0.5077 0.1936 0.0318 Uiso 1.0 4 d
C23 C 1.2942(5) 1.0808(6) 0.1455(2) 0.0213(13) Uani 1.0 4 d
H23A H 1.2690 1.1608 0.1338 0.0256 Uiso 1.0 4 d
C24 C 1.3649(6) 1.0275(6) 0.0989(3) 0.0278(15) Uani 1.0 4 d
H24A H 1.4474 1.0690 0.0939 0.0418 Uiso 1.0 4 d
H24B H 1.3091 1.0333 0.0664 0.0418 Uiso 1.0 4 d
H24C H 1.3838 0.9460 0.1066 0.0418 Uiso 1.0 4 d
C25 C 1.3870(6) 1.0956(6) 0.1941(3) 0.0343(16) Uani 1.0 4 d
H25A H 1.4655 1.1378 0.1837 0.0515 Uiso 1.0 4 d
H25B H 1.4126 1.0194 0.2080 0.0515 Uiso 1.0 4 d
H25C H 1.3427 1.1391 0.2217 0.0515 Uiso 1.0 4 d
C26 C 1.0746(6) 1.0511(5) 0.2197(3) 0.0217(13) Uani 1.0 4 d
H26A H 1.1412 1.0298 0.2483 0.0260 Uiso 1.0 4 d
C27 C 0.9487(6) 0.9856(6) 0.2308(3) 0.0351(17) Uani 1.0 4 d
H27A H 0.9151 1.0111 0.2649 0.0526 Uiso 1.0 4 d
H27B H 0.9671 0.9024 0.2323 0.0526 Uiso 1.0 4 d
H27C H 0.8830 1.0010 0.2021 0.0526 Uiso 1.0 4 d
C28 C 1.0526(6) 1.1809(5) 0.2230(3) 0.0320(15) Uani 1.0 4 d
H28A H 1.0188 1.2004 0.2580 0.0480 Uiso 1.0 4 d
H28B H 0.9890 1.2048 0.1949 0.0480 Uiso 1.0 4 d
H28C H 1.1359 1.2213 0.2183 0.0480 Uiso 1.0 4 d
C13 C 0.8100(5) 0.8096(5) 0.1114(3) 0.0229(13) Uani 1.0 4 d
C14 C 0.7919(6) 0.6968(6) 0.1326(3) 0.0274(14) Uani 1.0 4 d
H14A H 0.8496 0.6331 0.1289 0.0328 Uiso 1.0 4 d
C15 C 0.6732(6) 0.6958(7) 0.1604(3) 0.0357(17) Uani 1.0 4 d
H15A H 0.6368 0.6313 0.1781 0.0428 Uiso 1.0 4 d
C16 C 0.6188(6) 0.8077(7) 0.1570(3) 0.0362(18) Uani 1.0 4 d
H16A H 0.5392 0.8313 0.1722 0.0434 Uiso 1.0 4 d
C17 C 0.7016(6) 0.8794(6) 0.1271(3) 0.0306(16) Uani 1.0 4 d
H17A H 0.6879 0.9589 0.1191 0.0367 Uiso 1.0 4 d
C18 C 0.6410(6) 0.7446(7) 0.0010(3) 0.0380(18) Uani 1.0 4 d
H18A H 0.7098 0.7748 -0.0194 0.0456 Uiso 1.0 4 d
C19 C 0.6316(6) 0.6312(7) 0.0188(3) 0.0423(19) Uani 1.0 4 d
H19A H 0.6920 0.5707 0.0125 0.0507 Uiso 1.0 4 d
C20 C 0.5155(6) 0.6221(6) 0.0481(3) 0.0372(17) Uani 1.0 4 d
H20A H 0.4848 0.5544 0.0651 0.0447 Uiso 1.0 4 d
C21 C 0.4540(6) 0.7308(6) 0.0476(3) 0.0288(15) Uani 1.0 4 d
H21A H 0.3744 0.7495 0.0641 0.0345 Uiso 1.0 4 d
C22 C 0.5317(6) 0.8075(6) 0.0182(3) 0.0316(16) Uani 1.0 4 d
H22A H 0.5137 0.8868 0.0112 0.0379 Uiso 1.0 4 d
C31 C 0.6811(8) 1.3719(7) 0.1247(4) 0.053(2) Uani 1.0 4 d
C32 C 0.7136(11) 1.3408(11) 0.0733(4) 0.124(6) Uani 1.0 4 d
H32A H 0.8071 1.3556 0.0685 0.1493 Uiso 1.0 4 d
H32B H 0.6613 1.3865 0.0473 0.1493 Uiso 1.0 4 d
H32C H 0.6953 1.2584 0.0677 0.1493 Uiso 1.0 4 d

loop_
_atom_site_aniso_label
_atom_site_aniso_U_11
_atom_site_aniso_U_22
_atom_site_aniso_U_33
_atom_site_aniso_U_23
_atom_site_aniso_U_13
_atom_site_aniso_U_12
Pt1 0.01735(14) 0.01536(16) 0.01916(15) -0.00091(8) -0.00023(10) -0.00025(8)
Fe1 0.0177(4) 0.0227(5) 0.0230(4) 0.0020(4) 0.0011(3) -0.0043(3)
Cl1 0.0161(6) 0.0133(7) 0.0156(6) 0.0010(5) -0.0047(5) 0.0035(5)
Cl2 0.0308(8) 0.0132(7) 0.0298(8) 0.0010(6) -0.0051(6) -0.0037(6)
P1 0.0178(7) 0.0155(8) 0.0190(7) -0.0006(6) 0.0024(6) -0.0005(6)
P9 0.0185(7) 0.0146(8) 0.0179(7) -0.0026(6) 0.0002(6) -0.0012(6)
C1 0.019(3) 0.012(3) 0.021(3) 0.001(2) 0.005(2) -0.006(2)
C2 0.027(3) 0.019(3) 0.031(3) -0.003(3) -0.001(3) -0.004(3)
C3 0.033(3) 0.014(3) 0.034(4) -0.006(3) 0.007(3) -0.002(2)
C4 0.023(3) 0.011(3) 0.032(4) 0.000(2) 0.005(3) -0.002(2)
C5 0.013(2) 0.016(3) 0.025(3) -0.004(2) 0.008(2) -0.004(2)
C6 0.013(3) 0.018(3) 0.028(3) 0.002(3) -0.001(2) -0.001(2)
C7 0.023(3) 0.031(4) 0.027(3) 0.007(3) -0.002(3) 0.009(3)
C8 0.021(3) 0.022(3) 0.026(3) -0.004(3) -0.005(3) -0.003(2)
C9 0.015(3) 0.022(3) 0.015(3) 0.001(2) 0.002(2) -0.002(2)
C10 0.013(2) 0.015(3) 0.024(3) -0.002(2) 0.009(2) -0.001(2)
C11 0.028(3) 0.012(3) 0.040(4) 0.004(3) 0.002(3) 0.002(2)
C12 0.017(3) 0.025(3) 0.037(4) 0.003(3) -0.002(3) 0.004(3)
C23 0.019(3) 0.025(3) 0.020(3) -0.003(3) -0.001(2) -0.009(3)
C24 0.023(3) 0.034(4) 0.026(3) -0.002(3) 0.000(3) -0.008(3)
C25 0.029(3) 0.047(4) 0.026(3) -0.006(3) -0.005(3) -0.016(3)
C26 0.025(3) 0.022(3) 0.018(3) -0.003(2) 0.000(3) 0.004(2)
C27 0.036(4) 0.033(4) 0.038(4) -0.003(3) 0.021(3) 0.000(3)
C28 0.038(4) 0.027(4) 0.031(4) -0.010(3) 0.006(3) 0.006(3)
C13 0.018(3) 0.029(4) 0.021(3) -0.002(3) -0.002(2) -0.006(2)
C14 0.024(3) 0.029(4) 0.029(3) 0.009(3) -0.003(3) -0.001(3)
C15 0.026(3) 0.056(5) 0.024(3) 0.022(3) -0.004(3) -0.010(3)
C16 0.028(3) 0.065(5) 0.016(3) -0.007(3) 0.006(3) -0.015(3)
C17 0.024(3) 0.038(4) 0.031(4) -0.017(3) 0.002(3) -0.004(3)
C18 0.023(3) 0.069(6) 0.022(3) -0.006(3) -0.002(3) -0.008(3)
C19 0.029(3) 0.040(5) 0.057(5) -0.028(4) -0.004(3) 0.000(3)
C20 0.025(3) 0.038(4) 0.048(4) -0.008(3) -0.001(3) -0.008(3)
C21 0.014(3) 0.043(4) 0.029(3) -0.004(3) -0.001(3) -0.005(3)
C22 0.026(3) 0.046(4) 0.023(3) 0.005(3) 0.001(3) 0.004(3)
N31 0.167(10) 0.168(10) 0.048(5) 0.046(6) 0.031(6) 0.120(9)
C31 0.056(5) 0.045(5) 0.058(6) 0.002(4) -0.006(4) 0.028(4)
C32 0.127(9) 0.164(12) 0.079(8) -0.076(8) -0.058(7) 0.103(9)

loop_
_atom_type_symbol
_atom_type_description
_atom_type_scat_dispersion_real
_atom_type_scat_dispersion_imag
_atom_type_scat_source
C C 0.0033 0.0016
;
International Tables for Crystallography
(1992, Vol. C, Tables 4.2.6.8 and 6.1.1.4)
;
H H 0.0000 0.0000
;
International Tables for Crystallography
(1992, Vol. C, Table 6.1.1.4)
;
Cl Cl 0.1484 0.1585
;
International Tables for Crystallography
(1992, Vol. C, Tables 4.2.6.8 and 6.1.1.4)
;
Fe Fe 0.3463 0.8444
;
International Tables for Crystallography
(1992, Vol. C, Tables 4.2.6.8 and 6.1.1.4)
;
P P 0.1023 0.0942
;
International Tables for Crystallography
(1992, Vol. C, Tables 4.2.6.8 and 6.1.1.4)
;
Pt Pt -1.7033 8.3905
;
International Tables for Crystallography
(1992, Vol. C, Tables 4.2.6.8 and 6.1.1.4)
;
N N 0.0061 0.0033
;
International Tables for Crystallography
(1992, Vol. C, Tables 4.2.6.8 and 6.1.1.4)
;

loop_
_geom_angle_atom_site_label_1
_geom_angle_atom_site_label_2
_geom_angle_atom_site_label_3
_geom_angle
P1 Pt1 P9 93.25(5)
P1 Pt1 Cl2 171.39(5)
P9 Pt1 Cl2 93.46(5)
P1 Pt1 Cl1 84.67(5)
P9 Pt1 Cl1 172.97(4)
Cl2 Pt1 Cl1 89.28(5)
C13 Fe1 C18 108.6(2)
C13 Fe1 C19 122.2(2)
C18 Fe1 C19 40.0(3)
C13 Fe1 C20 157.6(2)
C18 Fe1 C20 67.9(3)
C19 Fe1 C20 40.9(2)
C13 Fe1 C17 41.4(2)
C18 Fe1 C17 122.0(3)
C19 Fe1 C17 157.5(3)
C20 Fe1 C17 159.6(2)
C13 Fe1 C14 40.9(2)
C18 Fe1 C14 126.1(2)
C19 Fe1 C14 109.1(3)
C20 Fe1 C14 122.0(3)
C17 Fe1 C14 68.7(3)
C13 Fe1 C21 160.9(3)
C18 Fe1 C21 68.0(2)
C19 Fe1 C21 68.1(2)
C20 Fe1 C21 40.2(3)
C17 Fe1 C21 123.2(2)
C14 Fe1 C21 156.2(2)
C13 Fe1 C22 124.8(2)
C18 Fe1 C22 40.5(2)
C19 Fe1 C22 67.9(3)
C20 Fe1 C22 67.9(3)
C17 Fe1 C22 107.1(3)
C14 Fe1 C22 162.4(2)
C21 Fe1 C22 40.5(2)
C13 Fe1 C16 68.6(2)
C18 Fe1 C16 156.8(3)
C19 Fe1 C16 161.1(3)
C20 Fe1 C16 123.6(2)
C17 Fe1 C16 40.6(2)
C14 Fe1 C16 67.8(3)
C21 Fe1 C16 106.7(2)
C22 Fe1 C16 120.8(3)
C13 Fe1 C15 68.7(2)
C18 Fe1 C15 162.2(3)
C19 Fe1 C15 125.4(3)
C20 Fe1 C15 107.5(3)
C17 Fe1 C15 68.4(3)
C14 Fe1 C15 40.5(2)
C21 Fe1 C15 120.4(2)
C22 Fe1 C15 155.5(2)
C16 Fe1 C15 40.2(3)
C1 P1 C13 103.0(2)
C1 P1 Pt1 119.48(18)
C13 P1 Pt1 113.79(19)
C9 P9 C26 103.2(2)
C9 P9 C23 105.5(3)
C26 P9 C23 107.7(3)
C9 P9 Pt1 118.82(18)
C26 P9 Pt1 111.31(19)
C23 P9 Pt1 109.65(19)
C2 C1 C10 118.9(5)
C2 C1 P1 117.1(4)
C10 C1 P1 122.8(4)
C1 C2 C3 124.3(6)
C4 C3 C2 117.9(5)
C3 C4 C5 118.2(5)
C3 C4 C11 131.9(5)
C5 C4 C11 109.9(5)
C10 C5 C4 124.9(5)
C10 C5 C6 124.4(5)
C4 C5 C6 110.7(5)
C7 C6 C5 118.3(5)
C7 C6 C12 132.2(5)
C5 C6 C12 109.6(5)
C6 C7 C8 117.9(6)
C9 C8 C7 125.2(5)
C8 C9 C10 117.3(5)
C8 C9 P9 116.2(4)
C10 C9 P9 126.3(4)
C5 C10 C1 115.5(5)
C5 C10 C9 116.6(5)
C1 C10 C9 127.8(5)
C4 C11 C12 105.4(5)
C6 C12 C11 104.4(5)
C25 C23 C24 111.1(5)
C25 C23 P9 117.3(4)
C24 C23 P9 109.8(4)
C28 C26 C27 110.7(5)
C28 C26 P9 113.6(4)
C27 C26 P9 109.7(4)
C14 C13 C17 107.5(5)
C14 C13 P1 126.9(4)
C17 C13 P1 125.6(5)
C14 C13 Fe1 70.2(3)
C17 C13 Fe1 69.8(3)
P1 C13 Fe1 127.5(3)
C15 C14 C13 108.4(5)
C15 C14 Fe1 70.2(3)
C13 C14 Fe1 68.9(3)
C16 C15 C14 107.7(5)
C16 C15 Fe1 69.5(3)
C14 C15 Fe1 69.3(3)
C15 C16 C17 109.2(5)
C15 C16 Fe1 70.3(4)
C17 C16 Fe1 69.5(3)
C16 C17 C13 107.2(6)
C16 C17 Fe1 69.9(4)
C13 C17 Fe1 68.8(3)
C19 C18 C22 108.9(6)
C19 C18 Fe1 70.3(4)
C22 C18 Fe1 70.4(3)
C18 C19 C20 107.8(6)
C18 C19 Fe1 69.8(4)
C20 C19 Fe1 69.6(4)
C21 C20 C19 108.0(6)
C21 C20 Fe1 70.3(4)
C19 C20 Fe1 69.5(4)
C20 C21 C22 107.9(5)
C20 C21 Fe1 69.5(3)
C22 C21 Fe1 69.8(3)
C18 C22 C21 107.4(6)
C18 C22 Fe1 69.1(4)
C21 C22 Fe1 69.8(3)
N31 C31 C32 177.2(12)

loop_
_geom_bond_atom_site_label_1
_geom_bond_atom_site_label_2
_geom_bond_distance
Pt1 P1 2.1931(15)
Pt1 P9 2.2426(15)
Pt1 Cl2 2.3799(14)
Pt1 Cl1 2.3921(13)
Fe1 C13 2.026(5)
Fe1 C18 2.028(6)
Fe1 C19 2.034(6)
Fe1 C20 2.035(6)
Fe1 C17 2.040(6)
Fe1 C14 2.044(6)
Fe1 C21 2.046(6)
Fe1 C22 2.046(6)
Fe1 C16 2.046(6)
Fe1 C15 2.056(6)
P1 C1 1.787(6)
P1 C13 1.810(5)
P9 C9 1.833(6)
P9 C26 1.847(5)
P9 C23 1.847(5)
C1 C2 1.379(8)
C1 C10 1.427(8)
C2 C3 1.409(8)
C3 C4 1.372(9)
C4 C5 1.415(8)
C4 C11 1.497(8)
C5 C10 1.402(7)
C5 C6 1.419(8)
C6 C7 1.376(8)
C6 C12 1.516(8)
C7 C8 1.403(8)
C8 C9 1.391(8)
C9 C10 1.436(7)
C11 C12 1.556(9)
C23 C25 1.524(8)
C23 C24 1.524(8)
C26 C28 1.521(8)
C26 C27 1.524(8)
C13 C14 1.423(8)
C13 C17 1.436(8)
C14 C15 1.418(8)
C15 C16 1.409(10)
C16 C17 1.416(9)
C18 C19 1.388(10)
C18 C22 1.410(8)
C19 C20 1.420(9)
C20 C21 1.404(9)
C21 C22 1.415(8)
N31 C31 1.093(10)
C31 C32 1.390(12)

loop_
_geom_torsion_atom_site_label_1
_geom_torsion_atom_site_label_2
_geom_torsion_atom_site_label_3
_geom_torsion_atom_site_label_4
_geom_torsion
_geom_torsion_publ_flag
Cl1 Pt1 P1 C1 155.49(9) no
Cl1 Pt1 P1 C13 -82.41(8) no
Cl2 Pt1 P9 C9 -164.87(8) no
Cl2 Pt1 P9 C23 -43.55(8) no
Cl2 Pt1 P9 C26 75.56(8) no
P1 Pt1 P9 C9 9.73(9) no
P1 Pt1 P9 C23 131.05(8) no
P1 Pt1 P9 C26 -109.84(8) no
P9 Pt1 P1 C1 -31.24(9) no
P9 Pt1 P1 C13 90.86(8) no
C13 Fe1 C14 C13 0.0(3) no
C13 Fe1 C14 C15 120.0(5) no
C14 Fe1 C13 P1 121.8(6) no
C14 Fe1 C13 C14 -0.0(3) no
C14 Fe1 C13 C17 -118.2(4) no
C13 Fe1 C15 C14 -37.5(3) no
C13 Fe1 C15 C16 81.6(3) no
C15 Fe1 C13 P1 159.0(5) no
C15 Fe1 C13 C14 37.1(3) no
C15 Fe1 C13 C17 -81.1(3) no
C13 Fe1 C16 C15 -81.9(3) no
C13 Fe1 C16 C17 38.5(3) no
C16 Fe1 C13 P1 -157.8(5) no
C16 Fe1 C13 C14 80.4(3) no
C16 Fe1 C13 C17 -37.8(3) no
C13 Fe1 C17 C13 -0.0(3) no
C13 Fe1 C17 C16 -118.6(5) no
C17 Fe1 C13 P1 -120.0(6) no
C17 Fe1 C13 C14 118.2(4) no
C17 Fe1 C13 C17 0.0(3) no
C13 Fe1 C18 C19 118.3(3) no
C13 Fe1 C18 C22 -122.2(3) no
C18 Fe1 C13 P1 -2.4(5) no
C18 Fe1 C13 C14 -124.2(3) no
C18 Fe1 C13 C17 117.6(3) no
C13 Fe1 C19 C18 -80.5(4) no
C13 Fe1 C19 C20 160.5(3) no
C19 Fe1 C13 P1 39.6(5) no
C19 Fe1 C13 C14 -82.2(4) no
C19 Fe1 C13 C17 159.6(3) no
C13 Fe1 C20 C19 -47.9(8) no
C13 Fe1 C20 C21 -166.8(5) no
C20 Fe1 C13 P1 74.6(8) no
C20 Fe1 C13 C14 -47.3(8) no
C20 Fe1 C13 C17 -165.4(6) no
C13 Fe1 C22 C18 77.6(4) no
C13 Fe1 C22 C21 -163.6(3) no
C22 Fe1 C13 P1 -44.4(5) no
C22 Fe1 C13 C14 -166.2(3) no
C22 Fe1 C13 C17 75.6(4) no
C14 Fe1 C15 C14 0.0(3) no
C14 Fe1 C15 C16 119.2(5) no
C15 Fe1 C14 C13 -120.0(5) no
C15 Fe1 C14 C15 0.0(4) no
C14 Fe1 C16 C15 -37.7(3) no
C14 Fe1 C16 C17 82.7(3) no
C16 Fe1 C14 C13 -82.5(3) no
C16 Fe1 C14 C15 37.5(3) no
C14 Fe1 C17 C13 38.3(3) no
C14 Fe1 C17 C16 -80.3(3) no
C17 Fe1 C14 C13 -38.7(3) no
C17 Fe1 C14 C15 81.3(3) no
C14 Fe1 C18 C19 76.1(4) no
C14 Fe1 C18 C22 -164.3(3) no
C18 Fe1 C14 C13 76.1(4) no
C18 Fe1 C14 C15 -163.9(3) no
C14 Fe1 C19 C18 -123.9(3) no
C14 Fe1 C19 C20 117.2(3) no
C19 Fe1 C14 C13 117.4(3) no
C19 Fe1 C14 C15 -122.6(3) no
C14 Fe1 C20 C19 -82.4(4) no
C14 Fe1 C20 C21 158.6(3) no
C20 Fe1 C14 C13 160.8(3) no
C20 Fe1 C14 C15 -79.3(4) no
C14 Fe1 C21 C20 -49.8(7) no
C14 Fe1 C21 C22 -169.0(5) no
C21 Fe1 C14 C13 -163.6(5) no
C21 Fe1 C14 C15 -43.7(7) no
C15 Fe1 C16 C15 0.0(3) no
C15 Fe1 C16 C17 120.5(5) no
C16 Fe1 C15 C14 -119.2(5) no
C16 Fe1 C15 C16 0.0(3) no
C15 Fe1 C17 C13 81.9(3) no
C15 Fe1 C17 C16 -36.7(3) no
C17 Fe1 C15 C14 -82.1(3) no
C17 Fe1 C15 C16 37.1(3) no
C15 Fe1 C19 C18 -166.0(3) no
C15 Fe1 C19 C20 75.0(4) no
C19 Fe1 C15 C14 77.6(4) no
C19 Fe1 C15 C16 -163.2(3) no
C15 Fe1 C20 C19 -124.4(3) no
C15 Fe1 C20 C21 116.7(3) no
C20 Fe1 C15 C14 119.1(3) no
C20 Fe1 C15 C16 -121.7(3) no
C15 Fe1 C21 C20 -81.1(4) no
C15 Fe1 C21 C22 159.6(3) no
C21 Fe1 C15 C14 161.1(3) no
C21 Fe1 C15 C16 -79.7(4) no
C15 Fe1 C22 C18 -165.2(6) no
C15 Fe1 C22 C21 -46.3(8) no
C22 Fe1 C15 C14 -165.9(5) no
C22 Fe1 C15 C16 -46.8(8) no
C16 Fe1 C17 C13 118.6(5) no
C16 Fe1 C17 C16 -0.0(3) no
C17 Fe1 C16 C15 -120.5(5) no
C17 Fe1 C16 C17 0.0(3) no
C16 Fe1 C18 C19 -162.8(5) no
C16 Fe1 C18 C22 -43.2(8) no
C18 Fe1 C16 C15 -169.4(5) no
C18 Fe1 C16 C17 -48.9(7) no
C16 Fe1 C20 C19 -165.6(3) no
C16 Fe1 C20 C21 75.5(4) no
C20 Fe1 C16 C15 76.9(4) no
C20 Fe1 C16 C17 -162.7(3) no
C16 Fe1 C21 C20 -122.6(3) no
C16 Fe1 C21 C22 118.1(3) no
C21 Fe1 C16 C15 117.6(3) no
C21 Fe1 C16 C17 -121.9(3) no
C16 Fe1 C22 C18 161.7(3) no
C16 Fe1 C22 C21 -79.5(4) no
C22 Fe1 C16 C15 159.4(3) no
C22 Fe1 C16 C17 -80.1(4) no
C17 Fe1 C18 C19 161.9(3) no
C17 Fe1 C18 C22 -78.5(4) no
C18 Fe1 C17 C13 -81.9(4) no
C18 Fe1 C17 C16 159.5(3) no
C17 Fe1 C19 C18 -43.5(8) no
C17 Fe1 C19 C20 -162.5(6) no
C19 Fe1 C17 C13 -50.5(8) no
C19 Fe1 C17 C16 -169.1(6) no
C17 Fe1 C20 C19 160.7(7) no
C17 Fe1 C20 C21 41.7(9) no
C20 Fe1 C17 C13 164.0(7) no
C20 Fe1 C17 C16 45.4(9) no
C17 Fe1 C21 C20 -163.9(3) no
C17 Fe1 C21 C22 76.9(4) no
C21 Fe1 C17 C13 -165.0(3) no
C21 Fe1 C17 C16 76.3(4) no
C17 Fe1 C22 C18 119.6(3) no
C17 Fe1 C22 C21 -121.6(3) no
C22 Fe1 C17 C13 -123.7(3) no
C22 Fe1 C17 C16 117.7(3) no
C18 Fe1 C19 C18 -0.0(3) no
C18 Fe1 C19 C20 -118.9(5) no
C19 Fe1 C18 C19 0.0(3) no
C19 Fe1 C18 C22 119.6(5) no
C18 Fe1 C20 C19 37.4(3) no
C18 Fe1 C20 C21 -81.6(3) no
C20 Fe1 C18 C19 -38.2(3) no
C20 Fe1 C18 C22 81.4(3) no
C18 Fe1 C21 C20 81.4(3) no
C18 Fe1 C21 C22 -37.9(3) no
C21 Fe1 C18 C19 -81.7(3) no
C21 Fe1 C18 C22 37.8(3) no
C18 Fe1 C22 C18 -0.0(4) no
C18 Fe1 C22 C21 118.8(5) no
C22 Fe1 C18 C19 -119.6(5) no
C22 Fe1 C18 C22 0.0(3) no
C19 Fe1 C20 C19 -0.0(3) no
C19 Fe1 C20 C21 -118.9(5) no
C20 Fe1 C19 C18 118.9(5) no
C20 Fe1 C19 C20 -0.0(3) no
C19 Fe1 C21 C20 38.1(3) no
C19 Fe1 C21 C22 -81.1(3) no
C21 Fe1 C19 C18 81.4(3) no
C21 Fe1 C19 C20 -37.5(3) no
C19 Fe1 C22 C18 -37.1(3) no
C19 Fe1 C22 C21 81.7(3) no
C22 Fe1 C19 C18 37.6(3) no
C22 Fe1 C19 C20 -81.3(3) no
C20 Fe1 C21 C20 0.0(3) no
C20 Fe1 C21 C22 -119.2(5) no
C21 Fe1 C20 C19 118.9(5) no
C21 Fe1 C20 C21 0.0(3) no
C20 Fe1 C22 C18 -81.4(3) no
C20 Fe1 C22 C21 37.5(3) no
C22 Fe1 C20 C19 81.2(3) no
C22 Fe1 C20 C21 -37.7(3) no
C21 Fe1 C22 C18 -118.8(5) no
C21 Fe1 C22 C21 0.0(3) no
C22 Fe1 C21 C20 119.2(5) no
C22 Fe1 C21 C22 0.0(3) no
Pt1 P1 C1 C2 -150.8(3) no
Pt1 P1 C1 C10 41.5(5) no
Pt1 P1 C13 Fe1 120.3(4) no
Pt1 P1 C13 C14 -147.3(4) no
Pt1 P1 C13 C17 29.5(5) no
C1 P1 C13 Fe1 -108.8(4) no
C1 P1 C13 C14 -16.4(5) no
C1 P1 C13 C17 160.3(4) no
C13 P1 C1 C2 81.9(4) no
C13 P1 C1 C10 -85.8(4) no
Pt1 P9 C9 C8 -174.2(3) no
Pt1 P9 C9 C10 11.0(5) no
Pt1 P9 C23 C24 -70.1(4) no
Pt1 P9 C23 C25 161.9(3) no
Pt1 P9 C26 C27 62.1(4) no
Pt1 P9 C26 C28 -62.4(4) no
C9 P9 C23 C24 59.0(4) no
C9 P9 C23 C25 -69.1(4) no
C23 P9 C9 C8 62.4(4) no
C23 P9 C9 C10 -112.4(4) no
C9 P9 C26 C27 -66.4(4) no
C9 P9 C26 C28 169.1(3) no
C26 P9 C9 C8 -50.5(4) no
C26 P9 C9 C10 134.6(4) no
C23 P9 C26 C27 -177.7(3) no
C23 P9 C26 C28 57.8(4) no
C26 P9 C23 C24 168.7(3) no
C26 P9 C23 C25 40.6(5) no
P1 C1 C2 C3 -165.2(4) no
P1 C1 C10 C5 162.4(4) no
P1 C1 C10 C9 -16.5(8) no
C2 C1 C10 C5 -5.1(7) no
C2 C1 C10 C9 176.0(5) no
C10 C1 C2 C3 3.0(8) no
C1 C2 C3 C4 1.9(9) no
C2 C3 C4 C5 -4.2(9) no
C2 C3 C4 C11 175.9(5) no
C3 C4 C5 C6 180.0(5) no
C3 C4 C5 C10 1.9(9) no
C3 C4 C11 C12 178.9(6) no
C5 C4 C11 C12 -0.9(6) no
C11 C4 C5 C6 -0.2(7) no
C11 C4 C5 C10 -178.2(5) no
C4 C5 C6 C7 -178.0(5) no
C4 C5 C6 C12 1.3(6) no
C4 C5 C10 C1 2.9(8) no
C4 C5 C10 C9 -178.1(5) no
C6 C5 C10 C1 -174.9(5) no
C6 C5 C10 C9 4.0(8) no
C10 C5 C6 C7 0.1(8) no
C10 C5 C6 C12 179.3(5) no
C5 C6 C7 C8 -3.3(8) no
C5 C6 C12 C11 -1.7(6) no
C7 C6 C12 C11 177.3(6) no
C12 C6 C7 C8 177.7(5) no
C6 C7 C8 C9 2.3(9) no
C7 C8 C9 P9 -173.5(5) no
C7 C8 C9 C10 1.9(8) no
P9 C9 C10 C1 -11.2(8) no
P9 C9 C10 C5 170.0(4) no
C8 C9 C10 C1 174.0(5) no
C8 C9 C10 C5 -4.8(7) no
C4 C11 C12 C6 1.6(6) no
Fe1 C13 C14 Fe1 0.00(3) no
Fe1 C13 C14 C15 -59.2(4) no
Fe1 C13 C17 Fe1 -0.00(3) no
Fe1 C13 C17 C16 59.7(4) no
P1 C13 C14 Fe1 -122.6(5) no
P1 C13 C14 C15 178.2(4) no
P1 C13 C17 Fe1 122.3(5) no
P1 C13 C17 C16 -178.0(4) no
C14 C13 C17 Fe1 -60.4(4) no
C14 C13 C17 C16 -0.8(6) no
C17 C13 C14 Fe1 60.2(4) no
C17 C13 C14 C15 0.9(6) no
Fe1 C14 C15 Fe1 -0.00(3) no
Fe1 C14 C15 C16 -59.2(4) no
C13 C14 C15 Fe1 58.4(4) no
C13 C14 C15 C16 -0.8(7) no
Fe1 C15 C16 Fe1 0.00(3) no
Fe1 C15 C16 C17 -58.8(4) no
C14 C15 C16 Fe1 59.0(4) no
C14 C15 C16 C17 0.3(7) no
Fe1 C16 C17 Fe1 -0.00(3) no
Fe1 C16 C17 C13 -58.9(4) no
C15 C16 C17 Fe1 59.2(5) no
C15 C16 C17 C13 0.3(7) no
Fe1 C18 C19 Fe1 -0.00(3) no
Fe1 C18 C19 C20 59.5(4) no
Fe1 C18 C22 Fe1 0.00(3) no
Fe1 C18 C22 C21 -59.5(4) no
C19 C18 C22 Fe1 59.9(5) no
C19 C18 C22 C21 0.5(7) no
C22 C18 C19 Fe1 -60.1(5) no
C22 C18 C19 C20 -0.6(7) no
Fe1 C19 C20 Fe1 -0.00(3) no
Fe1 C19 C20 C21 60.0(4) no
C18 C19 C20 Fe1 -59.6(5) no
C18 C19 C20 C21 0.5(7) no
Fe1 C20 C21 Fe1 -0.00(3) no
Fe1 C20 C21 C22 59.4(4) no
C19 C20 C21 Fe1 -59.6(5) no
C19 C20 C21 C22 -0.2(7) no
Fe1 C21 C22 Fe1 0.00(3) no
Fe1 C21 C22 C18 59.0(4) no
C20 C21 C22 Fe1 -59.2(5) no
C20 C21 C22 C18 -0.2(7) no
